data_2202180
loop_
_publ_author_name
'Duggan, Peter D.'
'Humphrey, David G.'
'Price, David J.'
'Tyndall, Edward M.'

_publ_section_title
1,6-Dibenzoyloxy-2:4,3:5-<i>O</i>^2^:<i>O</i>^4^,<i>O</i>^3^:<i>O</i>^5^-bis(phenylboronoyloxy)-<small>D</small>-mannitol
_journal_issue 3
_journal_name_full 'Acta Crystallographica Section E'
_journal_page_first o372
_journal_page_last o373
_journal_paper_doi 10.1107/S1600536803004069
_journal_volume 59
_journal_year 2003
_chemical_formula_iupac 'C32 H28 B2 O8'
_chemical_formula_moiety 'C32 H28 B2 O8'
_chemical_formula_sum 'C32 H28 B2 O8'
_chemical_formula_weight 562.16
_chemical_name_systematic
;
D-Mannitol 1,6-dibenzoate-2:4, 3:5-O2:O4, O3:O5 bis(phenylboronate)
;
_space_group_IT_number 19
_symmetry_cell_setting orthorhombic
_symmetry_space_group_name_Hall 'P 2ac 2ab'
_symmetry_space_group_name_H-M 'P 21 21 21'
_atom_sites_solution_hydrogens geom
_atom_sites_solution_primary direct
_atom_sites_solution_secondary difmap
_audit_creation_method SHELXL-97
_cell_angle_alpha 90
_cell_angle_beta 90
_cell_angle_gamma 90
_cell_formula_units_Z 4
_cell_length_a 5.96460(10)
_cell_length_b 18.0749(3)
_cell_length_c 25.8911(6)
_cell_measurement_reflns_used 33223
_cell_measurement_temperature 123(2)
_cell_volume 2791.31(9)
_computing_cell_refinement 'HKL SCALEPACK (Otwinowski & Minor, 1997)'
_computing_data_collection 'COLLECT (Nonius BV, 1997-2000)'
_computing_data_reduction 'HKL DENZO (Otwinowski & Minor, 1997) and SCALEPACK'
_computing_molecular_graphics 'ORTEP-3 for Windows (Farrugia, 1997)'
_computing_publication_material 'WinGX (Farrugia, 1999)'
_computing_structure_refinement 'SHELXL97 (Sheldrick, 1997)'
_computing_structure_solution 'SHELXS97 (Sheldrick, 1997)'
_diffrn_ambient_temperature 123(2)
_diffrn_measured_fraction_theta_full 0.995
_diffrn_measured_fraction_theta_max 0.988
_diffrn_measurement_device '95mm CCD camera on \k-goniostat'
_diffrn_measurement_device_type 'Nonius KappaCCD'
_diffrn_measurement_method 'CCD rotation images, thick slices'
_diffrn_radiation_monochromator graphite
_diffrn_radiation_source 'fine-focus sealed tube'
_diffrn_radiation_type MoK\a
_diffrn_radiation_wavelength 0.71073
_diffrn_reflns_av_R_equivalents 0.128
_diffrn_reflns_av_sigmaI/netI 0.105
_diffrn_reflns_limit_h_max 7
_diffrn_reflns_limit_h_min -7
_diffrn_reflns_limit_k_max 24
_diffrn_reflns_limit_k_min -24
_diffrn_reflns_limit_l_max 34
_diffrn_reflns_limit_l_min -34
_diffrn_reflns_number 33146
_diffrn_reflns_theta_full 27.5
_diffrn_reflns_theta_max 28.4
_diffrn_reflns_theta_min 2.4
_diffrn_standards_decay_% 0
_diffrn_standards_number 0
_exptl_absorpt_coefficient_mu 0.094
_exptl_absorpt_correction_type none
_exptl_crystal_colour colourless
_exptl_crystal_density_diffrn 1.338
_exptl_crystal_density_method 'not measured'
_exptl_crystal_description needle
_exptl_crystal_F_000 1176
_exptl_crystal_size_max 0.25
_exptl_crystal_size_mid 0.15
_exptl_crystal_size_min 0.08
_refine_diff_density_max 0.28
_refine_diff_density_min -0.29
_refine_ls_abs_structure_details unk
_refine_ls_extinction_method none
_refine_ls_goodness_of_fit_ref 1.05
_refine_ls_hydrogen_treatment mixed
_refine_ls_matrix_type full
_refine_ls_number_parameters 379
_refine_ls_number_reflns 3926
_refine_ls_number_restraints 0
_refine_ls_restrained_S_all 1.05
_refine_ls_R_factor_all 0.128
_refine_ls_R_factor_gt 0.060
_refine_ls_shift/su_max <0.001
_refine_ls_shift/su_mean 0.000
_refine_ls_structure_factor_coef Fsqd
_refine_ls_weighting_details 'calc w = 1/[\s^2^(Fo^2^)+(0.0263P)^2^+1.1628P] where P = (Fo^2^+2Fc^2^)/3'
_refine_ls_weighting_scheme calc
_refine_ls_wR_factor_gt 0.080
_refine_ls_wR_factor_ref 0.097
_reflns_number_gt 2524
_reflns_number_total 3926
_reflns_threshold_expression I>2\s(I)
_cod_data_source_file tk6093.cif
_cod_data_source_block I
_cod_database_code 2202180
_cod_database_fobs_code 2202180

loop_
_symmetry_equiv_pos_as_xyz
'x, y, z'
'-x+1/2, -y, z+1/2'
'x+1/2, -y+1/2, -z'
'-x, y+1/2, -z+1/2'

loop_
_atom_site_label
_atom_site_fract_x
_atom_site_fract_y
_atom_site_fract_z
_atom_site_U_iso_or_equiv
_atom_site_adp_type
_atom_site_calc_flag
_atom_site_refinement_flags
_atom_site_occupancy
_atom_site_disorder_assembly
_atom_site_disorder_group
_atom_site_type_symbol
C1 0.6356(5) 0.56895(18) 0.18654(13) 0.0179(8) Uani d . 1 . . C
H1A 0.7925 0.5863 0.1897 0.022 Uiso calc R 1 . . H
H1B 0.5467 0.6087 0.1700 0.022 Uiso calc R 1 . . H
C2 0.6278(6) 0.49984(17) 0.15344(12) 0.0165(8) Uani d . 1 . . C
H2 0.4686 0.4826 0.1522 0.020 Uiso calc R 1 . . H
C3 0.7031(5) 0.51494(18) 0.09796(12) 0.0140(7) Uani d . 1 . . C
H3 0.6444 0.5642 0.0868 0.017 Uiso calc R 1 . . H
C4 0.9555(5) 0.51404(17) 0.09170(12) 0.0148(7) Uani d . 1 . . C
H4 1.0202 0.5579 0.1099 0.018 Uiso calc R 1 . . H
C5 1.0245(5) 0.51672(16) 0.03513(12) 0.0156(7) Uani d . 1 . . C
H5 1.1868 0.5033 0.0328 0.019 Uiso calc R 1 . . H
C6 0.9927(5) 0.59224(16) 0.01037(13) 0.0168(8) Uani d . 1 . . C
H6A 1.0630 0.5926 -0.0243 0.020 Uiso calc R 1 . . H
H6B 0.8306 0.6024 0.0061 0.020 Uiso calc R 1 . . H
C7 1.0776(6) 0.35153(17) 0.18262(12) 0.0181(7) Uani d . 1 . . C
C8 1.2917(6) 0.32908(18) 0.16691(14) 0.0208(8) Uani d . 1 . . C
H8 1.3667 0.3557 0.1404 0.025 Uiso calc R 1 . . H
C9 1.3954(6) 0.26877(18) 0.18945(14) 0.0269(9) Uani d . 1 . . C
H9 1.5408 0.2545 0.1783 0.032 Uiso calc R 1 . . H
C10 1.2896(7) 0.2293(2) 0.22785(15) 0.0342(10) Uani d . 1 . . C
H10 1.3620 0.1880 0.2432 0.041 Uiso calc R 1 . . H
C11 1.0768(7) 0.2501(2) 0.24397(15) 0.0344(10) Uani d . 1 . . C
H11 1.0018 0.2226 0.2700 0.041 Uiso calc R 1 . . H
C12 0.9744(6) 0.31105(19) 0.22196(13) 0.0263(9) Uani d . 1 . . C
H12 0.8305 0.3257 0.2339 0.032 Uiso calc R 1 . . H
C13 0.5660(6) 0.38108(16) -0.01258(12) 0.0151(7) Uani d . 1 . . C
C14 0.6418(6) 0.35652(18) -0.06049(13) 0.0204(8) Uani d . 1 . . C
H14 0.7821 0.3735 -0.0732 0.025 Uiso calc R 1 . . H
C15 0.5159(6) 0.30764(18) -0.09010(14) 0.0248(9) Uani d . 1 . . C
H15 0.5697 0.2919 -0.1228 0.030 Uiso calc R 1 . . H
C16 0.3120(6) 0.28185(19) -0.07192(14) 0.0267(9) Uani d . 1 . . C
H16 0.2264 0.2483 -0.0921 0.032 Uiso calc R 1 . . H
C17 0.2330(6) 0.30495(17) -0.02438(14) 0.0223(8) Uani d . 1 . . C
H17 0.0932 0.2872 -0.0119 0.027 Uiso calc R 1 . . H
C18 0.3584(5) 0.35428(17) 0.00514(13) 0.0181(8) Uani d . 1 . . C
H18 0.3030 0.3701 0.0377 0.022 Uiso calc R 1 . . H
C19 0.3193(5) 0.54825(19) 0.24077(13) 0.0189(8) Uani d . 1 . . C
C20 0.2481(6) 0.52827(17) 0.29406(13) 0.0160(8) Uani d . 1 . . C
C21 0.0374(6) 0.49609(18) 0.30079(14) 0.0226(8) Uani d . 1 . . C
H21 -0.0583 0.4888 0.2719 0.027 Uiso calc R 1 . . H
C22 -0.0322(6) 0.47475(19) 0.34953(14) 0.0265(9) Uani d . 1 . . C
H22 -0.1740 0.4516 0.3540 0.032 Uiso calc R 1 . . H
C23 0.1049(7) 0.48711(19) 0.39185(14) 0.0267(9) Uani d . 1 . . C
H23 0.0566 0.4726 0.4253 0.032 Uiso calc R 1 . . H
C24 0.3127(6) 0.52063(19) 0.38555(14) 0.0252(9) Uani d . 1 . . C
H24 0.4047 0.5301 0.4148 0.030 Uiso calc R 1 . . H
C25 0.3854(6) 0.54021(18) 0.33680(12) 0.0211(8) Uani d . 1 . . C
H25 0.5293 0.5619 0.3324 0.025 Uiso calc R 1 . . H
C26 1.3177(5) 0.65965(18) 0.03750(13) 0.0173(8) Uani d . 1 . . C
C27 1.4023(6) 0.71521(17) 0.07521(13) 0.0168(7) Uani d . 1 . . C
C28 1.6158(6) 0.74425(17) 0.06735(14) 0.0216(8) Uani d . 1 . . C
H28 1.7030 0.7282 0.0388 0.026 Uiso calc R 1 . . H
C29 1.7013(6) 0.79650(19) 0.10114(14) 0.0266(9) Uani d . 1 . . C
H29 1.8456 0.8172 0.0953 0.032 Uiso calc R 1 . . H
C30 1.5760(7) 0.8186(2) 0.14344(14) 0.0313(9) Uani d . 1 . . C
H30 1.6351 0.8538 0.1670 0.038 Uiso calc R 1 . . H
C31 1.3642(7) 0.7891(2) 0.15134(15) 0.0336(10) Uani d . 1 . . C
H31 1.2785 0.8044 0.1804 0.040 Uiso calc R 1 . . H
C32 1.2764(6) 0.73772(19) 0.11739(14) 0.0273(9) Uani d . 1 . . C
H32 1.1308 0.7179 0.1229 0.033 Uiso calc R 1 . . H
B1 0.9566(7) 0.4177(2) 0.15669(15) 0.0165(9) Uani d . 1 . . B
B2 0.6992(6) 0.4374(2) 0.02087(15) 0.0160(8) Uani d . 1 . . B
O1 0.7586(4) 0.44259(11) 0.17727(8) 0.0170(5) Uani d . 1 . . O
O2 1.0503(4) 0.44781(11) 0.11329(8) 0.0158(5) Uani d . 1 . . O
O3 0.6032(4) 0.45851(11) 0.06679(8) 0.0180(5) Uani d . 1 . . O
O4 0.8990(4) 0.46534(11) 0.00414(8) 0.0177(5) Uani d . 1 . . O
O5 0.5455(4) 0.55300(12) 0.23746(8) 0.0169(5) Uani d . 1 . . O
O6 0.1954(4) 0.55903(14) 0.20475(9) 0.0246(6) Uani d . 1 . . O
O7 1.0933(4) 0.64946(11) 0.04231(9) 0.0177(5) Uani d . 1 . . O
O8 1.4314(4) 0.62669(12) 0.00645(9) 0.0240(6) Uani d . 1 . . O

loop_
_atom_site_aniso_label
_atom_site_aniso_U_11
_atom_site_aniso_U_22
_atom_site_aniso_U_33
_atom_site_aniso_U_12
_atom_site_aniso_U_13
_atom_site_aniso_U_23
C1 0.0186(18) 0.0201(18) 0.0150(19) -0.0019(15) 0.0016(14) -0.0004(15)
C2 0.0179(18) 0.0172(18) 0.0144(18) 0.0010(15) -0.0009(14) 0.0023(14)
C3 0.0153(17) 0.0144(16) 0.0124(18) 0.0005(15) 0.0006(14) -0.0012(14)
C4 0.0160(18) 0.0135(17) 0.0150(18) 0.0010(15) -0.0002(14) 0.0000(14)
C5 0.0148(18) 0.0151(17) 0.0167(19) -0.0031(15) -0.0008(15) -0.0021(15)
C6 0.0160(18) 0.0175(17) 0.0168(19) -0.0034(15) -0.0014(14) 0.0002(15)
C7 0.0222(19) 0.0167(17) 0.0155(19) -0.0013(17) -0.0013(15) -0.0023(14)
C8 0.0231(19) 0.0161(18) 0.023(2) 0.0000(16) -0.0012(16) -0.0008(15)
C9 0.025(2) 0.027(2) 0.028(2) 0.0080(18) -0.0001(18) -0.0010(18)
C10 0.044(3) 0.029(2) 0.030(2) 0.015(2) -0.003(2) 0.0104(19)
C11 0.044(3) 0.033(2) 0.026(2) 0.008(2) 0.008(2) 0.0149(18)
C12 0.028(2) 0.030(2) 0.022(2) 0.0063(18) 0.0024(17) 0.0059(17)
C13 0.0197(18) 0.0133(16) 0.0123(19) 0.0024(15) -0.0029(15) 0.0014(14)
C14 0.023(2) 0.0191(18) 0.019(2) -0.0007(16) -0.0003(15) 0.0016(16)
C15 0.027(2) 0.024(2) 0.023(2) 0.0020(17) -0.0028(17) -0.0083(16)
C16 0.032(2) 0.021(2) 0.027(2) -0.0004(18) -0.0089(19) -0.0059(17)
C17 0.021(2) 0.0177(18) 0.028(2) -0.0026(16) -0.0029(16) 0.0001(16)
C18 0.0204(19) 0.0157(17) 0.0181(19) 0.0002(15) -0.0008(15) 0.0004(15)
C19 0.0167(19) 0.0206(19) 0.019(2) 0.0003(16) 0.0003(16) -0.0067(16)
C20 0.0175(19) 0.0168(17) 0.0138(18) 0.0047(15) 0.0008(14) -0.0026(14)
C21 0.0177(19) 0.029(2) 0.021(2) 0.0014(17) -0.0001(16) 0.0030(16)
C22 0.025(2) 0.029(2) 0.025(2) 0.0025(18) 0.0088(17) 0.0016(17)
C23 0.035(2) 0.027(2) 0.018(2) 0.0060(19) 0.0059(18) 0.0021(17)
C24 0.030(2) 0.028(2) 0.018(2) 0.0013(18) -0.0028(17) -0.0013(17)
C25 0.0233(19) 0.0263(19) 0.0137(19) 0.0021(17) 0.0012(16) -0.0013(15)
C26 0.0172(19) 0.0168(18) 0.0178(19) 0.0025(15) 0.0000(16) 0.0063(15)
C27 0.0180(18) 0.0163(17) 0.0160(19) 0.0021(16) -0.0023(15) 0.0039(15)
C28 0.024(2) 0.0158(17) 0.025(2) -0.0008(17) 0.0000(17) 0.0022(16)
C29 0.025(2) 0.023(2) 0.032(2) -0.0049(17) -0.0034(18) 0.0016(17)
C30 0.041(3) 0.027(2) 0.026(2) -0.008(2) -0.009(2) -0.0039(18)
C31 0.039(3) 0.039(2) 0.023(2) -0.008(2) 0.0066(18) -0.0076(19)
C32 0.029(2) 0.029(2) 0.025(2) -0.0093(19) 0.0040(18) -0.0047(18)
B1 0.021(2) 0.0156(19) 0.013(2) -0.0041(17) -0.0009(17) -0.0049(16)
B2 0.016(2) 0.016(2) 0.016(2) 0.0037(17) 0.0006(17) 0.0030(17)
O1 0.0193(13) 0.0174(12) 0.0144(13) 0.0037(11) 0.0016(10) 0.0026(10)
O2 0.0158(12) 0.0155(11) 0.0161(12) 0.0038(11) -0.0009(10) 0.0038(10)
O3 0.0155(12) 0.0232(12) 0.0152(12) -0.0041(11) -0.0003(10) -0.0074(10)
O4 0.0205(13) 0.0177(12) 0.0148(13) -0.0033(11) 0.0003(11) -0.0039(10)
O5 0.0168(13) 0.0228(12) 0.0111(13) 0.0029(11) 0.0011(10) -0.0007(10)
O6 0.0188(13) 0.0400(15) 0.0152(13) 0.0022(12) -0.0038(11) 0.0009(12)
O7 0.0160(12) 0.0155(12) 0.0217(13) -0.0009(11) 0.0010(11) 0.0014(10)
O8 0.0187(13) 0.0274(13) 0.0258(15) 0.0016(12) 0.0023(12) -0.0049(11)

loop_
_atom_type_symbol
_atom_type_description
_atom_type_scat_dispersion_real
_atom_type_scat_dispersion_imag
_atom_type_scat_source
C C 0.0033 0.0016 'International Tables Vol C Tables 4.2.6.8 and 6.1.1.4'
H H 0.0000 0.0000 'International Tables Vol C Tables 4.2.6.8 and 6.1.1.4'
B B 0.0013 0.0007 'International Tables Vol C Tables 4.2.6.8 and 6.1.1.4'
O O 0.0106 0.0060 'International Tables Vol C Tables 4.2.6.8 and 6.1.1.4'

loop_
_geom_angle_atom_site_label_1
_geom_angle_atom_site_label_2
_geom_angle_atom_site_label_3
_geom_angle
_geom_angle_publ_flag
O5 C1 C2 109.8(2) ?
O5 C1 H1A 109.7 ?
C2 C1 H1A 109.7 ?
O5 C1 H1B 109.7 ?
C2 C1 H1B 109.7 ?
H1A C1 H1B 108.2 ?
O1 C2 C1 109.5(3) ?
O1 C2 C3 111.9(3) ?
C1 C2 C3 112.0(3) ?
O1 C2 H2 107.7 ?
C1 C2 H2 107.7 ?
C3 C2 H2 107.7 ?
O3 C3 C4 110.3(3) ?
O3 C3 C2 106.3(2) ?
C4 C3 C2 113.0(3) ?
O3 C3 H3 109.1 ?
C4 C3 H3 109.1 ?
C2 C3 H3 109.1 ?
O2 C4 C3 111.0(3) ?
O2 C4 C5 107.1(2) ?
C3 C4 C5 111.8(3) ?
O2 C4 H4 108.9 ?
C3 C4 H4 108.9 ?
C5 C4 H4 108.9 ?
O4 C5 C6 106.2(2) ?
O4 C5 C4 112.1(3) ?
C6 C5 C4 113.6(3) ?
O4 C5 H5 108.2 ?
C6 C5 H5 108.2 ?
C4 C5 H5 108.2 ?
O7 C6 C5 110.3(2) ?
O7 C6 H6A 109.6 ?
C5 C6 H6A 109.6 ?
O7 C6 H6B 109.6 ?
C5 C6 H6B 109.6 ?
H6A C6 H6B 108.1 ?
C12 C7 C8 117.5(3) ?
C12 C7 B1 121.0(3) ?
C8 C7 B1 121.5(3) ?
C9 C8 C7 120.9(3) ?
C9 C8 H8 119.5 ?
C7 C8 H8 119.5 ?
C10 C9 C8 120.6(4) ?
C10 C9 H9 119.7 ?
C8 C9 H9 119.7 ?
C9 C10 C11 119.7(4) ?
C9 C10 H10 120.2 ?
C11 C10 H10 120.2 ?
C12 C11 C10 119.7(4) ?
C12 C11 H11 120.1 ?
C10 C11 H11 120.1 ?
C11 C12 C7 121.5(3) ?
C11 C12 H12 119.2 ?
C7 C12 H12 119.2 ?
C14 C13 C18 117.8(3) ?
C14 C13 B2 122.6(3) ?
C18 C13 B2 119.6(3) ?
C15 C14 C13 121.2(3) ?
C15 C14 H14 119.4 ?
C13 C14 H14 119.4 ?
C16 C15 C14 120.1(3) ?
C16 C15 H15 120.0 ?
C14 C15 H15 120.0 ?
C17 C16 C15 120.0(3) ?
C17 C16 H16 120.0 ?
C15 C16 H16 120.0 ?
C16 C17 C18 119.9(3) ?
C16 C17 H17 120.0 ?
C18 C17 H17 120.0 ?
C17 C18 C13 121.0(3) ?
C17 C18 H18 119.5 ?
C13 C18 H18 119.5 ?
O6 C19 O5 123.5(3) ?
O6 C19 C20 125.5(3) ?
O5 C19 C20 111.0(3) ?
C25 C20 C21 119.6(3) ?
C25 C20 C19 122.1(3) ?
C21 C20 C19 118.3(3) ?
C22 C21 C20 120.0(3) ?
C22 C21 H21 120.0 ?
C20 C21 H21 120.0 ?
C21 C22 C23 119.9(4) ?
C21 C22 H22 120.0 ?
C23 C22 H22 120.0 ?
C22 C23 C24 120.3(3) ?
C22 C23 H23 119.9 ?
C24 C23 H23 119.9 ?
C25 C24 C23 120.0(3) ?
C25 C24 H24 120.0 ?
C23 C24 H24 120.0 ?
C24 C25 C20 120.1(3) ?
C24 C25 H25 120.0 ?
C20 C25 H25 120.0 ?
O8 C26 O7 123.2(3) ?
O8 C26 C27 125.4(3) ?
O7 C26 C27 111.4(3) ?
C32 C27 C28 120.0(3) ?
C32 C27 C26 122.1(3) ?
C28 C27 C26 117.9(3) ?
C29 C28 C27 120.1(4) ?
C29 C28 H28 120.0 ?
C27 C28 H28 120.0 ?
C30 C29 C28 119.8(4) ?
C30 C29 H29 120.1 ?
C28 C29 H29 120.1 ?
C29 C30 C31 119.9(4) ?
C29 C30 H30 120.1 ?
C31 C30 H30 120.1 ?
C32 C31 C30 120.6(4) ?
C32 C31 H31 119.7 ?
C30 C31 H31 119.7 ?
C31 C32 C27 119.6(4) ?
C31 C32 H32 120.2 ?
C27 C32 H32 120.2 ?
O2 B1 O1 122.7(3) y
O2 B1 C7 118.2(3) y
O1 B1 C7 119.1(3) y
O4 B2 O3 122.4(3) ?
O4 B2 C13 120.8(3) y
O3 B2 C13 116.8(3) y
B1 O1 C2 122.5(3) ?
B1 O2 C4 119.4(3) ?
B2 O3 C3 120.8(3) ?
B2 O4 C5 121.1(3) y
C19 O5 C1 116.0(3) ?
C26 O7 C6 116.8(3) ?

loop_
_geom_bond_atom_site_label_1
_geom_bond_atom_site_label_2
_geom_bond_site_symmetry_2
_geom_bond_distance
_geom_bond_publ_flag
C1 O5 . 1.453(4) ?
C1 C2 . 1.516(4) ?
C1 H1A . 0.9900 ?
C1 H1B . 0.9900 ?
C2 O1 . 1.436(4) ?
C2 C3 . 1.530(4) ?
C2 H2 . 1.0000 ?
C3 O3 . 1.431(4) ?
C3 C4 . 1.514(5) ?
C3 H3 . 1.0000 ?
C4 O2 . 1.437(4) ?
C4 C5 . 1.522(4) ?
C4 H4 . 1.0000 ?
C5 O4 . 1.438(4) ?
C5 C6 . 1.520(4) ?
C5 H5 . 1.0000 ?
C6 O7 . 1.454(4) ?
C6 H6A . 0.9900 ?
C6 H6B . 0.9900 ?
C7 C12 . 1.397(4) ?
C7 C8 . 1.400(5) ?
C7 B1 . 1.550(5) y
C8 C9 . 1.383(5) ?
C8 H8 . 0.9500 ?
C9 C10 . 1.377(5) ?
C9 H9 . 0.9500 ?
C10 C11 . 1.388(5) ?
C10 H10 . 0.9500 ?
C11 C12 . 1.383(5) ?
C11 H11 . 0.9500 ?
C12 H12 . 0.9500 ?
C13 C14 . 1.393(4) ?
C13 C18 . 1.406(4) ?
C13 B2 . 1.555(5) y
C14 C15 . 1.390(4) ?
C14 H14 . 0.9500 ?
C15 C16 . 1.385(5) ?
C15 H15 . 0.9500 ?
C16 C17 . 1.383(5) ?
C16 H16 . 0.9500 ?
C17 C18 . 1.392(4) ?
C17 H17 . 0.9500 ?
C18 H18 . 0.9500 ?
C19 O6 . 1.206(4) ?
C19 O5 . 1.354(4) ?
C19 C20 . 1.488(4) ?
C20 C25 . 1.394(4) ?
C20 C21 . 1.396(5) ?
C21 C22 . 1.383(5) ?
C21 H21 . 0.9500 ?
C22 C23 . 1.385(5) ?
C22 H22 . 0.9500 ?
C23 C24 . 1.389(5) ?
C23 H23 . 0.9500 ?
C24 C25 . 1.381(5) ?
C24 H24 . 0.9500 ?
C25 H25 . 0.9500 ?
C26 O8 . 1.209(4) ?
C26 O7 . 1.357(4) ?
C26 C27 . 1.489(5) ?
C27 C32 . 1.386(5) ?
C27 C28 . 1.393(5) ?
C28 C29 . 1.385(5) ?
C28 H28 . 0.9500 ?
C29 C30 . 1.384(5) ?
C29 H29 . 0.9500 ?
C30 C31 . 1.386(5) ?
C30 H30 . 0.9500 ?
C31 C32 . 1.382(5) ?
C31 H31 . 0.9500 ?
C32 H32 . 0.9500 ?
B1 O2 . 1.368(4) y
B1 O1 . 1.371(4) y
B2 O4 . 1.365(4) y
B2 O3 . 1.374(4) y

loop_
_cod_related_entry_id
_cod_related_entry_database
_cod_related_entry_code
1 ChemSpider 21175041
